data_4335210
loop_
_publ_author_name
'Miguel Cortijo'
'Santiago Herrero'
'Reyes Jim\'enez-Aparicio'
'Emilio Matesanz'

_publ_contact_author_address
;
Departamento de Qu\'imica Inorg\'anica
Facultad de Ciencias Qu\'imicas
Universidad Complutense de Madrid
Ciudad Universitaria
28040 Madrid (Spain)
;
_publ_contact_author_email sherrero@quim.ucm.es
_publ_contact_author_name 'Herrero, Santiago'
_publ_section_title
;
 Modulation of the Magnetic Properties of Two-Dimensional Compounds
 [NiX2(N-N)] by Tailoring Their Crystal Structure
;
_journal_name_full 'Inorganic Chemistry'
_journal_page_first 7087
_journal_page_last 7093
_journal_paper_doi 10.1021/ic400632c
_journal_volume 52
_journal_year 2013
_chemical_formula_sum 'C10 H8 Cl2 N2 Ni'
_chemical_formula_weight 285.78
_space_group_IT_number 50
_symmetry_cell_setting orthorhombic
_symmetry_space_group_name_Hall '-P 2ab 2b'
_symmetry_space_group_name_H-M 'P b a n :2'
_cell_angle_alpha 90.00000
_cell_angle_beta 90.00000
_cell_angle_gamma 90.00000
_cell_formula_units_Z 2
_cell_length_a 11.94192(9)
_cell_length_b 11.31702(7)
_cell_length_c 3.58496(2)
_cell_measurement_temperature 298(3)
_cell_volume 484.496(5)
_computing_structure_refinement 'FULLPROF (Rodr\'iguez-Carvajal, 1993)'
_computing_structure_solution 'FOX (Favre-Nicolin & Cerny, 2002)'
_diffrn_ambient_temperature 298(3)
_diffrn_detector_type 'Panalytical B.V. X\'Celerator'
_diffrn_measurement_device_type 'Panalytical B.V. X\'Pert PRO'
_diffrn_radiation_monochromator 'Ge 111'
_diffrn_radiation_type 'Cu K\a~1~'
_diffrn_radiation_wavelength 1.5406
_diffrn_source 'sealed x-ray tube'
_diffrn_source_target Cu
_pd_char_colour light_green
_pd_meas_2theta_range_inc 0.017000
_pd_meas_2theta_range_max 119.98600
_pd_meas_2theta_range_min 5.01500
_pd_meas_number_of_points 6764
_pd_meas_scan_method cont
_pd_proc_2theta_range_inc 0.017000
_pd_proc_2theta_range_max 119.9908
_pd_proc_2theta_range_min 5.0198
_pd_proc_ls_prof_R_factor 9.5804
_pd_proc_ls_prof_wR_expected 8.3410
_pd_proc_ls_prof_wR_factor 12.6781
_pd_proc_wavelength 1.540600
_pd_spec_mounting
; 
pressed powder
;
_pd_spec_mount_mode reflection
_refine_ls_number_parameters 22
_refine_ls_number_reflns 406
_refine_ls_number_restraints 9
_refine_ls_R_I_factor 5.8235
_cod_data_source_file ic400632c_2.cif
_cod_data_source_block MC144
_cod_original_cell_volume 484.497(6)
_cod_original_sg_symbol_H-M 'P b a n'
_cod_database_code 4335210
_pd_proc_ls_prof_cr_factor 14.8910
_pd_proc_ls_prof_cwr_factor 16.9943
_pd_proc_ls_prof_cwr_expected 11.1806
_pd_proc_ls_prof_chi2 2.3103
_pd_proc_ls_prof_echi2 2.3491

loop_
_symmetry_equiv_pos_as_xyz
x,y,z
x,-y+1/2,-z
-x+1/2,y,-z
-x+1/2,-y+1/2,z
-x,-y,-z
-x,y+1/2,z
x+1/2,-y,z
x+1/2,y+1/2,-z

loop_
_atom_site_label
_atom_site_fract_x
_atom_site_fract_y
_atom_site_fract_z
_atom_site_U_iso_or_equiv
_atom_site_occupancy
_atom_site_adp_type
_atom_site_type_symbol
Ni1 0.25000 0.25000 0.00000 0.00000 1.00000 Uiso Ni
Cl1 0.39009(14) 0.25000 0.50000 0.00000 1.00000 Uiso Cl
N1 0.25000 0.4395(5) 0.00000 0.00000 1.00000 Uiso N
C1 0.3457(4) 0.4981(4) 0.0854(16) 0.00000 1.00000 Uiso C
C2 0.3457(4) 0.6194(3) 0.0809(17) 0.00000 1.00000 Uiso C
C3 0.25000 0.6846(4) 0.00000 0.00000 1.00000 Uiso C

loop_
_atom_type_symbol
_atom_type_scat_Cromer_Mann_a1
_atom_type_scat_Cromer_Mann_b1
_atom_type_scat_Cromer_Mann_a2
_atom_type_scat_Cromer_Mann_b2
_atom_type_scat_Cromer_Mann_a3
_atom_type_scat_Cromer_Mann_b3
_atom_type_scat_Cromer_Mann_a4
_atom_type_scat_Cromer_Mann_b4
_atom_type_scat_Cromer_Mann_c
_atom_type_scat_dispersion_real
_atom_type_scat_dispersion_imag
_atom_type_scat_source
ni 12.83760 3.87850 7.29200 0.25650 4.44380 12.17630 2.38000 66.34210 1.03410 -2.95600 0.50900 International_Tables_for_Crystallography_Vol.C(1991)_Tables_6.1.1.4_and_6.1.1.5
cl 11.46040 0.01040 7.19640 1.16620 6.25560 18.51940 1.64550 47.77840 -9.55740 0.34800 0.70200 International_Tables_for_Crystallography_Vol.C(1991)_Tables_6.1.1.4_and_6.1.1.5
n 12.21260 0.00570 3.13220 9.89330 2.01250 28.99750 1.16630 0.58260 -11.52900 0.02900 0.01800 International_Tables_for_Crystallography_Vol.C(1991)_Tables_6.1.1.4_and_6.1.1.5
c 2.31000 20.84390 1.02000 10.20750 1.58860 0.56870 0.86500 51.65120 0.21560 0.01700 0.00900 International_Tables_for_Crystallography_Vol.C(1991)_Tables_6.1.1.4_and_6.1.1.5

loop_
_geom_angle_atom_site_label_1
_geom_angle_atom_site_label_2
_geom_angle_atom_site_label_3
_geom_angle
_geom_angle_site_symmetry_1
_geom_angle_site_symmetry_3
Cl1 Ni1 Cl1 93.95(4) 2_555 1_555
Cl1 Ni1 Cl1 86.05(8) 2_555 3_555
Cl1 Ni1 N1 90.0(2) 2_555 1_555
N1 Ni1 N1 180.0(5) 1_555 2_555
Ni1 N1 C1 119.3(4) 1_555 1_555
C1 N1 C1 121.5(6) 1_555 3_555
N1 C1 C2 119.1(6) 1_555 1_555
C1 C2 C3 122.2(5) 1_555 1_555
C2 C3 C2 115.9(6) 1_555 3_555
C2 C3 C3 122.0(5) 1_555 2_565

loop_
_geom_bond_atom_site_label_1
_geom_bond_atom_site_label_2
_geom_bond_distance
_geom_bond_site_symmetry_2
Ni1 Cl1 2.4519(11) .
Ni1 N1 2.145(6) .
N1 C1 1.356(6) .
C1 C2 1.373(6) .
C2 C3 1.391(5) .
C3 C3 1.480(6) 2_565
